data_2239591
loop_
_publ_author_name
'Ngah, Nurziana'
'Mohamed, Nor Azanita'
'Yamin, Bohari M.'
'Mohd Zaki, Hamizah'

_publ_section_title
;
 3-[3-(2-Fluorobenzoyl)thioureido]propionic acid
;
_journal_coeditor_code CV5458
_journal_issue 6
_journal_name_full 'Acta Crystallographica Section E'
_journal_page_first o705
_journal_paper_doi 10.1107/S1600536814011404
_journal_volume 70
_journal_year 2014
_chemical_formula_iupac 'C11 H11 F N2 O3 S'
_chemical_formula_moiety 'C11 H11 F N2 O3 S'
_chemical_formula_sum 'C11 H11 F N2 O3 S'
_chemical_formula_weight 270.28
_chemical_name_systematic
;
3-[3-(2-Fluorobenzoyl)thioureido]propionic acid
;
_space_group_IT_number 14
_symmetry_cell_setting monoclinic
_symmetry_space_group_name_Hall '-P 2ybc'
_symmetry_space_group_name_H-M 'P 1 21/c 1'
_atom_sites_solution_hydrogens geom
_atom_sites_solution_primary direct
_atom_sites_solution_secondary difmap
_audit_creation_method SHELXL-97
_cell_angle_alpha 90.00
_cell_angle_beta 108.407(2)
_cell_angle_gamma 90.00
_cell_formula_units_Z 4
_cell_length_a 11.7103(7)
_cell_length_b 11.1289(7)
_cell_length_c 9.6760(7)
_cell_measurement_reflns_used 13325
_cell_measurement_temperature 296(2)
_cell_measurement_theta_max 25.5
_cell_measurement_theta_min 2.9
_cell_volume 1196.49(14)
_computing_cell_refinement 'SAINT (Bruker, 2000)'
_computing_data_collection 'SMART (Bruker, 2000)'
_computing_data_reduction 'SAINT (Bruker, 2000)'
_computing_molecular_graphics 'SHELXTL (Sheldrick, 2008)'
_computing_publication_material
;
SHELXTL (Sheldrick, 2008) and PLATON (Spek, 2009)
;
_computing_structure_refinement 'SHELXL97 (Sheldrick, 2008)'
_computing_structure_solution 'SHELXS97 (Sheldrick, 2008)'
_diffrn_ambient_temperature 296(2)
_diffrn_detector_area_resol_mean 83.66
_diffrn_measured_fraction_theta_full 0.98
_diffrn_measured_fraction_theta_max 0.98
_diffrn_measurement_device_type
;
Bruker SMART APEX CCD area-detector
;
_diffrn_measurement_method '\w scan'
_diffrn_radiation_monochromator graphite
_diffrn_radiation_source 'fine-focus sealed tube'
_diffrn_radiation_type MoK\a
_diffrn_radiation_wavelength 0.71073
_diffrn_reflns_av_R_equivalents 0.0316
_diffrn_reflns_av_sigmaI/netI 0.0151
_diffrn_reflns_limit_h_max 14
_diffrn_reflns_limit_h_min -12
_diffrn_reflns_limit_k_max 13
_diffrn_reflns_limit_k_min -13
_diffrn_reflns_limit_l_max 11
_diffrn_reflns_limit_l_min -11
_diffrn_reflns_number 21544
_diffrn_reflns_theta_full 25.5
_diffrn_reflns_theta_max 25.5
_diffrn_reflns_theta_min 2.9
_exptl_absorpt_coefficient_mu 0.285
_exptl_absorpt_correction_T_max 0.9244
_exptl_absorpt_correction_T_min 0.8920
_exptl_absorpt_correction_type multi-scan
_exptl_absorpt_process_details '(SADABS; Bruker, 2000)'
_exptl_crystal_colour colourless
_exptl_crystal_density_diffrn 1.500
_exptl_crystal_density_method 'not measured'
_exptl_crystal_description block
_exptl_crystal_F_000 560
_exptl_crystal_size_max 0.41
_exptl_crystal_size_mid 0.30
_exptl_crystal_size_min 0.28
_refine_diff_density_max 0.23
_refine_diff_density_min -0.31
_refine_ls_extinction_method none
_refine_ls_goodness_of_fit_ref 1.134
_refine_ls_hydrogen_treatment mixed
_refine_ls_matrix_type full
_refine_ls_number_parameters 167
_refine_ls_number_reflns 2188
_refine_ls_number_restraints 1
_refine_ls_restrained_S_all 1.134
_refine_ls_R_factor_all 0.0557
_refine_ls_R_factor_gt 0.0432
_refine_ls_shift/su_max 0.000
_refine_ls_shift/su_mean 0.000
_refine_ls_structure_factor_coef Fsqd
_refine_ls_weighting_details 'calc w=1/[\s^2^(Fo^2^)+(0.0590P)^2^+0.9312P] where P=(Fo^2^+2Fc^2^)/3'
_refine_ls_weighting_scheme calc
_refine_ls_wR_factor_gt 0.1093
_refine_ls_wR_factor_ref 0.1337
_reflns_number_gt 1816
_reflns_number_total 2188
_reflns_threshold_expression I>2/s(I)
_cod_data_source_file cv5458sup1.cif
_cod_data_source_block I
_cod_original_sg_symbol_Hall ' -P 2ybc'
_cod_original_sg_symbol_H-M 'P 21/c'
_cod_database_code 2239591
_cod_database_fobs_code 2239591

loop_
_symmetry_equiv_pos_as_xyz
'x, y, z'
'-x, y+1/2, -z+1/2'
'-x, -y, -z'
'x, -y-1/2, z-1/2'

loop_
_atom_site_type_symbol
_atom_site_label
_atom_site_fract_x
_atom_site_fract_y
_atom_site_fract_z
_atom_site_U_iso_or_equiv
_atom_site_adp_type
_atom_site_calc_flag
_atom_site_refinement_flags
_atom_site_occupancy
_atom_site_symmetry_multiplicity
F F1 0.40942(16) 0.72653(14) 0.75758(18) 0.0567(5) Uani d . 1 1
S S1 0.36160(7) 0.36649(6) 0.92829(10) 0.0596(3) Uani d . 1 1
O O1 0.16343(16) 0.70323(15) 0.9833(2) 0.0502(5) Uani d . 1 1
O O2 0.07405(16) 0.12040(15) 1.06970(18) 0.0453(4) Uani d . 1 1
O O3 -0.0317(2) 0.09343(17) 0.8376(2) 0.0585(6) Uani d D 1 1
N N1 0.30302(18) 0.59538(16) 0.9185(2) 0.0398(5) Uani d . 1 1
H H1A 0.3627 0.6022 0.8853 0.048 Uiso calc R 1 1
N N2 0.17782(18) 0.46625(17) 0.9899(2) 0.0411(5) Uani d . 1 1
H H2A 0.1364 0.5295 0.9928 0.049 Uiso calc R 1 1
C C1 0.2683(2) 0.9209(2) 0.9548(3) 0.0471(6) Uani d . 1 1
H H1 0.2171 0.9175 1.0112 0.056 Uiso calc R 1 1
C C2 0.3106(3) 1.0305(2) 0.9274(4) 0.0548(7) Uani d . 1 1
H H2 0.2883 1.1001 0.9656 0.066 Uiso calc R 1 1
C C3 0.3859(2) 1.0375(2) 0.8437(3) 0.0501(7) Uani d . 1 1
H H3 0.4143 1.1118 0.8250 0.060 Uiso calc R 1 1
C C4 0.4193(2) 0.9348(2) 0.7879(3) 0.0476(6) Uani d . 1 1
H H4 0.4704 0.9388 0.7314 0.057 Uiso calc R 1 1
C C5 0.3761(2) 0.8260(2) 0.8168(3) 0.0388(5) Uani d . 1 1
C C6 0.3002(2) 0.8147(2) 0.9001(3) 0.0359(5) Uani d . 1 1
C C7 0.2487(2) 0.7005(2) 0.9367(3) 0.0367(5) Uani d . 1 1
C C8 0.2736(2) 0.4784(2) 0.9472(3) 0.0385(5) Uani d . 1 1
C C9 0.1380(2) 0.3521(2) 1.0327(3) 0.0417(6) Uani d . 1 1
H H9A 0.0899 0.3673 1.0960 0.050 Uiso calc R 1 1
H H9B 0.2079 0.3057 1.0873 0.050 Uiso calc R 1 1
C C10 0.0648(2) 0.2795(2) 0.9026(3) 0.0414(6) Uani d . 1 1
H H10A -0.0095 0.3218 0.8541 0.050 Uiso calc R 1 1
H H10B 0.1095 0.2716 0.8341 0.050 Uiso calc R 1 1
C C11 0.0357(2) 0.1574(2) 0.9458(3) 0.0363(5) Uani d . 1 1
H H3A -0.041(3) 0.0267(17) 0.871(4) 0.079(11) Uiso d D 1 1

loop_
_atom_site_aniso_label
_atom_site_aniso_U_11
_atom_site_aniso_U_22
_atom_site_aniso_U_33
_atom_site_aniso_U_12
_atom_site_aniso_U_13
_atom_site_aniso_U_23
F1 0.0767(11) 0.0438(9) 0.0639(10) 0.0036(7) 0.0428(9) -0.0009(7)
S1 0.0532(4) 0.0281(3) 0.1082(7) 0.0000(3) 0.0408(4) -0.0041(3)
O1 0.0457(10) 0.0338(9) 0.0824(14) -0.0014(7) 0.0365(10) -0.0019(8)
O2 0.0572(11) 0.0356(9) 0.0410(10) -0.0121(8) 0.0124(8) 0.0000(7)
O3 0.0773(14) 0.0440(11) 0.0450(11) -0.0249(10) 0.0063(9) 0.0003(9)
N1 0.0378(11) 0.0265(9) 0.0618(13) -0.0024(8) 0.0253(10) 0.0007(9)
N2 0.0407(11) 0.0271(10) 0.0597(13) -0.0051(8) 0.0217(10) -0.0010(9)
C1 0.0442(14) 0.0329(12) 0.0716(18) 0.0012(10) 0.0290(13) -0.0010(12)
C2 0.0538(16) 0.0296(13) 0.085(2) 0.0008(11) 0.0277(15) -0.0019(13)
C3 0.0485(15) 0.0344(13) 0.0655(17) -0.0057(11) 0.0154(13) 0.0111(12)
C4 0.0499(15) 0.0473(14) 0.0492(15) -0.0023(11) 0.0205(12) 0.0103(12)
C5 0.0429(13) 0.0344(12) 0.0395(12) 0.0026(10) 0.0132(10) 0.0029(10)
C6 0.0341(12) 0.0275(11) 0.0452(13) 0.0013(9) 0.0111(10) 0.0027(9)
C7 0.0358(12) 0.0275(11) 0.0472(13) -0.0017(9) 0.0138(10) -0.0004(9)
C8 0.0382(12) 0.0280(11) 0.0498(14) -0.0040(9) 0.0143(11) -0.0021(10)
C9 0.0471(14) 0.0331(12) 0.0483(14) -0.0098(10) 0.0200(11) 0.0000(10)
C10 0.0452(14) 0.0359(12) 0.0441(13) -0.0097(10) 0.0156(11) 0.0013(10)
C11 0.0362(12) 0.0347(12) 0.0404(13) -0.0060(9) 0.0156(10) -0.0031(10)

loop_
_atom_type_symbol
_atom_type_description
_atom_type_scat_dispersion_real
_atom_type_scat_dispersion_imag
_atom_type_scat_source
C C 0.0033 0.0016 'International Tables Vol C Tables 4.2.6.8 and 6.1.1.4'
H H 0.0000 0.0000 'International Tables Vol C Tables 4.2.6.8 and 6.1.1.4'
N N 0.0061 0.0033 'International Tables Vol C Tables 4.2.6.8 and 6.1.1.4'
O O 0.0106 0.0060 'International Tables Vol C Tables 4.2.6.8 and 6.1.1.4'
S S 0.1246 0.1234 'International Tables Vol C Tables 4.2.6.8 and 6.1.1.4'
F F 0.0171 0.0103 'International Tables Vol C Tables 4.2.6.8 and 6.1.1.4'

loop_
_geom_angle_atom_site_label_1
_geom_angle_atom_site_label_2
_geom_angle_atom_site_label_3
_geom_angle
C11 O3 H3A 107(3)
C7 N1 C8 128.1(2)
C7 N1 H1A 115.9
C8 N1 H1A 115.9
C8 N2 C9 123.9(2)
C8 N2 H2A 118.0
C9 N2 H2A 118.0
C2 C1 C6 121.6(2)
C2 C1 H1 119.2
C6 C1 H1 119.2
C1 C2 C3 120.1(2)
C1 C2 H2 120.0
C3 C2 H2 120.0
C4 C3 C2 120.0(2)
C4 C3 H3 120.0
C2 C3 H3 120.0
C3 C4 C5 118.9(2)
C3 C4 H4 120.5
C5 C4 H4 120.5
F1 C5 C4 117.3(2)
F1 C5 C6 119.7(2)
C4 C5 C6 123.0(2)
C5 C6 C1 116.3(2)
C5 C6 C7 126.7(2)
C1 C6 C7 117.0(2)
O1 C7 N1 122.5(2)
O1 C7 C6 120.3(2)
N1 C7 C6 117.2(2)
N2 C8 N1 116.4(2)
N2 C8 S1 125.12(18)
N1 C8 S1 118.43(17)
N2 C9 C10 112.2(2)
N2 C9 H9A 109.2
C10 C9 H9A 109.2
N2 C9 H9B 109.2
C10 C9 H9B 109.2
H9A C9 H9B 107.9
C11 C10 C9 111.9(2)
C11 C10 H10A 109.2
C9 C10 H10A 109.2
C11 C10 H10B 109.2
C9 C10 H10B 109.2
H10A C10 H10B 107.9
O2 C11 O3 123.3(2)
O2 C11 C10 122.7(2)
O3 C11 C10 114.0(2)

loop_
_geom_bond_atom_site_label_1
_geom_bond_atom_site_label_2
_geom_bond_distance
F1 C5 1.360(3)
S1 C8 1.663(2)
O1 C7 1.219(3)
O2 C11 1.212(3)
O3 C11 1.306(3)
O3 H3A 0.830(10)
N1 C7 1.369(3)
N1 C8 1.397(3)
N1 H1A 0.8600
N2 C8 1.319(3)
N2 C9 1.458(3)
N2 H2A 0.8600
C1 C2 1.373(4)
C1 C6 1.393(3)
C1 H1 0.9300
C2 C3 1.375(4)
C2 H2 0.9300
C3 C4 1.372(4)
C3 H3 0.9300
C4 C5 1.375(3)
C4 H4 0.9300
C5 C6 1.380(3)
C6 C7 1.497(3)
C9 C10 1.514(3)
C9 H9A 0.9700
C9 H9B 0.9700
C10 C11 1.491(3)
C10 H10A 0.9700
C10 H10B 0.9700

loop_
_geom_hbond_atom_site_label_D
_geom_hbond_atom_site_label_H
_geom_hbond_atom_site_label_A
_geom_hbond_site_symmetry_A
_geom_hbond_distance_DH
_geom_hbond_distance_HA
_geom_hbond_distance_DA
_geom_hbond_angle_DHA
_geom_hbond_publ_flag
N1 H1A F1 1_555 0.86 2.04 2.708(3) 134 yes
N2 H2A O1 1_555 0.86 1.97 2.642(3) 135 yes
O3 H3A O2 3_557 0.83(2) 1.82(2) 2.645(3) 175(4) yes

loop_
_geom_torsion_atom_site_label_1
_geom_torsion_atom_site_label_2
_geom_torsion_atom_site_label_3
_geom_torsion_atom_site_label_4
_geom_torsion
C6 C1 C2 C3 0.3(4)
C1 C2 C3 C4 -0.3(4)
C2 C3 C4 C5 0.2(4)
C3 C4 C5 F1 178.9(2)
C3 C4 C5 C6 -0.1(4)
F1 C5 C6 C1 -178.8(2)
C4 C5 C6 C1 0.1(4)
F1 C5 C6 C7 0.9(4)
C4 C5 C6 C7 179.8(2)
C2 C1 C6 C5 -0.2(4)
C2 C1 C6 C7 -180.0(2)
C8 N1 C7 O1 0.2(4)
C8 N1 C7 C6 178.8(2)
C5 C6 C7 O1 -163.9(2)
C1 C6 C7 O1 15.8(4)
C5 C6 C7 N1 17.5(4)
C1 C6 C7 N1 -162.8(2)
C9 N2 C8 N1 -176.3(2)
C9 N2 C8 S1 2.6(4)
C7 N1 C8 N2 3.9(4)
C7 N1 C8 S1 -175.0(2)
C8 N2 C9 C10 -82.4(3)
N2 C9 C10 C11 173.8(2)
C9 C10 C11 O2 -4.5(3)
C9 C10 C11 O3 177.3(2)
